data_4068034
loop_
_publ_author_name
'Castellanos-Blanco, Nahury'
'Flores-Alamo, Marcos'
'Garc\'ia, Juventino J.'

_publ_section_title
;
 Nickel-Catalyzed Alkylation and Transfer Hydrogenation of
 \a,\b-Unsaturated Enones with Methanol
;
_journal_issue 2
_journal_name_full Organometallics
_journal_page_first 680
_journal_paper_doi 10.1021/om2010222
_journal_volume 31
_journal_year 2012
_chemical_compound_source 'synthesis as described'
_chemical_formula_moiety 'C47 H82 Ni2 O3 P4'
_chemical_formula_sum 'C47 H82 Ni2 O3 P4'
_chemical_formula_weight 936.43
_chemical_name_systematic
;
[{(dippe)Ni}2(\he2-C\a,C\b-bis-(4-methoxybenzylidene)acetone)]
;
_space_group_crystal_system monoclinic
_space_group_IT_number 14
_space_group_name_Hall '-P 2ybc'
_space_group_name_H-M_alt 'P 1 21/c 1'
_symmetry_space_group_name_Hall '-P 2ybc'
_symmetry_space_group_name_H-M 'P 1 21/c 1'
_atom_sites_solution_hydrogens geom
_atom_sites_solution_primary direct
_atom_sites_solution_secondary difmap
_audit_conform_dict_location ftp://ftp.iucr.org/pub/cif_core.dic
_audit_conform_dict_name cif_core.dic
_audit_conform_dict_version 2.3
_audit_creation_date 2010-12-03T16:01:40-00:00
_audit_creation_method 'WinGX routine CIF_UPDATE'
_cell_angle_alpha 90
_cell_angle_beta 100.724(4)
_cell_angle_gamma 90
_cell_formula_units_Z 4
_cell_length_a 12.2168(4)
_cell_length_b 32.5462(10)
_cell_length_c 12.9459(5)
_cell_measurement_reflns_used 15958
_cell_measurement_temperature 130(2)
_cell_measurement_theta_max 25.9995
_cell_measurement_theta_min 3.3877
_cell_measurement_wavelength 0.71073
_cell_volume 5057.5(3)
_computing_cell_refinement
;
        CrysAlisPro, Oxford Diffraction Ltd.,
        Version 1.171.33.66 (release 28-04-2010 CrysAlis171 .NET)
        (compiled Apr 28 2010,14:27:37)
;
_computing_data_collection
;
        CrysAlisPro, Oxford Diffraction Ltd.,
        Version 1.171.33.66 (release 28-04-2010 CrysAlis171 .NET)
        (compiled Apr 28 2010,14:27:37)
;
_computing_data_reduction
;
        CrysAlisPro, Oxford Diffraction Ltd.,
        Version 1.171.33.66 (release 28-04-2010 CrysAlis171 .NET)
        (compiled Apr 28 2010,14:27:37)
;
_computing_molecular_graphics 'Ortep-3 for Windows (Farrugia, 1997)'
_computing_publication_material 'WinGX publication routines (Farrugia, 1999)'
_computing_structure_refinement 'SHELXL-97 (Sheldrick, 1997)'
_computing_structure_solution 'SHELXS-97 (Sheldrick, 1997)'
_diffrn_ambient_temperature 130(2)
_diffrn_detector_area_resol_mean 10.4685
_diffrn_measured_fraction_theta_full 0.997
_diffrn_measured_fraction_theta_max 0.997
_diffrn_measurement_device_type 'Xcalibur, Atlas, Gemini'
_diffrn_measurement_method '\w scans'
_diffrn_orient_matrix_UB_11 0.0519192
_diffrn_orient_matrix_UB_12 0.0033152
_diffrn_orient_matrix_UB_13 0.0339119
_diffrn_orient_matrix_UB_21 0.028122
_diffrn_orient_matrix_UB_22 -0.0075863
_diffrn_orient_matrix_UB_23 -0.0393583
_diffrn_orient_matrix_UB_31 0.0020297
_diffrn_orient_matrix_UB_32 0.0201469
_diffrn_orient_matrix_UB_33 -0.0203662
_diffrn_radiation_monochromator graphite
_diffrn_radiation_probe x-ray
_diffrn_radiation_type MoK\a
_diffrn_radiation_wavelength 0.71073
_diffrn_reflns_av_R_equivalents 0.0578
_diffrn_reflns_av_unetI/netI 0.0554
_diffrn_reflns_limit_h_max 14
_diffrn_reflns_limit_h_min -15
_diffrn_reflns_limit_k_max 31
_diffrn_reflns_limit_k_min -40
_diffrn_reflns_limit_l_max 15
_diffrn_reflns_limit_l_min -16
_diffrn_reflns_number 41610
_diffrn_reflns_theta_full 26.06
_diffrn_reflns_theta_max 26.06
_diffrn_reflns_theta_min 3.44
_exptl_absorpt_coefficient_mu 0.907
_exptl_absorpt_correction_T_max 0.863
_exptl_absorpt_correction_T_min 0.315
_exptl_absorpt_correction_type analytical
_exptl_absorpt_process_details
;
        CrysAlisPro, Oxford Diffraction Ltd.,
        Version 1.171.33.66 (release 28-04-2010 CrysAlis171 .NET)
        (compiled Apr 28 2010,14:27:37)
Analytical numeric absorption correction using a multifaceted crystal
                        model based on expressions derived by R.C. Clark & J.S.
        (Clark, R. C. & Reid, J. S. (1995). Acta Cryst. A51, 887-897)
;
_exptl_crystal_colour brown
_exptl_crystal_density_diffrn 1.23
_exptl_crystal_density_method 'not measured'
_exptl_crystal_description lamina
_exptl_crystal_F_000 2016
_exptl_crystal_size_max 0.3858
_exptl_crystal_size_mid 0.3027
_exptl_crystal_size_min 0.0344
_refine_diff_density_max 1.412
_refine_diff_density_min -0.553
_refine_diff_density_rms 0.084
_refine_ls_extinction_method none
_refine_ls_goodness_of_fit_ref 1.054
_refine_ls_hydrogen_treatment constr
_refine_ls_matrix_type full
_refine_ls_number_parameters 523
_refine_ls_number_reflns 9954
_refine_ls_number_restraints 1
_refine_ls_restrained_S_all 1.054
_refine_ls_R_factor_all 0.0954
_refine_ls_R_factor_gt 0.0688
_refine_ls_shift/su_max 0.002
_refine_ls_shift/su_mean 0
_refine_ls_structure_factor_coef Fsqd
_refine_ls_weighting_details 'calc w=1/[\s^2^(Fo^2^)+(0.0621P)^2^+15.1611P] where P=(Fo^2^+2Fc^2^)/3'
_refine_ls_weighting_scheme calc
_refine_ls_wR_factor_gt 0.1592
_refine_ls_wR_factor_ref 0.1687
_reflns_number_gt 7200
_reflns_number_total 9954
_reflns_threshold_expression >2sigma(I)
_cod_data_source_file om2010222_si_002.cif
_cod_data_source_block 4a
_cod_database_code 4068034

loop_
_space_group_symop_operation_xyz
'x, y, z'
'-x, y+1/2, -z+1/2'
'-x, -y, -z'
'x, -y-1/2, z-1/2'

loop_
_atom_site_label
_atom_site_type_symbol
_atom_site_fract_x
_atom_site_fract_y
_atom_site_fract_z
_atom_site_U_iso_or_equiv
_atom_site_adp_type
_atom_site_occupancy
_atom_site_symmetry_multiplicity
_atom_site_calc_flag
_atom_site_refinement_flags
C1 C 0.8629(4) 0.78958(15) 0.2685(4) 0.0388(11) Uani 1 1 d .
C2 C 0.8162(5) 0.77058(17) 0.3464(5) 0.0496(14) Uani 1 1 d .
H2 H 0.7587 0.7843 0.3732 0.06 Uiso 1 1 calc R
C3 C 0.8513(5) 0.73230(17) 0.3859(5) 0.0519(14) Uani 1 1 d .
H3 H 0.8183 0.7203 0.4397 0.062 Uiso 1 1 calc R
C4 C 0.9332(5) 0.71153(17) 0.3482(4) 0.0460(13) Uani 1 1 d .
C5 C 0.9803(5) 0.7299(2) 0.2703(5) 0.0621(17) Uani 1 1 d .
H5 H 1.0372 0.7159 0.2432 0.074 Uiso 1 1 calc R
C6 C 0.9458(5) 0.76813(19) 0.2316(5) 0.0541(15) Uani 1 1 d .
H6 H 0.9797 0.7801 0.1784 0.065 Uiso 1 1 calc R
C7 C 0.4244(4) 0.95281(13) 0.1203(4) 0.0303(10) Uani 1 1 d .
C8 C 0.3875(4) 0.95060(15) 0.2162(4) 0.0352(11) Uani 1 1 d .
H8 H 0.4131 0.9289 0.2636 0.042 Uiso 1 1 calc R
C9 C 0.3148(4) 0.97936(16) 0.2435(4) 0.0438(13) Uani 1 1 d .
H9 H 0.2927 0.9777 0.31 0.053 Uiso 1 1 calc R
C10 C 0.2737(4) 1.01073(16) 0.1744(5) 0.0427(13) Uani 1 1 d .
C11 C 0.3062(4) 1.01316(15) 0.0786(4) 0.0391(12) Uani 1 1 d .
H11 H 0.278 1.0343 0.0304 0.047 Uiso 1 1 calc R
C12 C 0.3807(4) 0.98428(14) 0.0525(4) 0.0329(10) Uani 1 1 d .
H12 H 0.4025 0.9862 -0.014 0.039 Uiso 1 1 calc R
C13 C 0.9320(5) 0.65729(18) 0.4675(5) 0.0545(15) Uani 1 1 d .
H13A H 0.9542 0.6752 0.5285 0.082 Uiso 1 1 calc R
H13B H 0.9632 0.6298 0.4837 0.082 Uiso 1 1 calc R
H13C H 0.8505 0.6555 0.4504 0.082 Uiso 1 1 calc R
C14 C 0.1595(6) 1.0698(2) 0.1428(6) 0.073(2) Uani 1 1 d .
H14A H 0.2203 1.0868 0.1266 0.11 Uiso 1 1 calc R
H14B H 0.1097 1.0868 0.1762 0.11 Uiso 1 1 calc R
H14C H 0.1176 1.058 0.0778 0.11 Uiso 1 1 calc R
C15 C 0.8244(4) 0.83021(15) 0.2235(4) 0.0394(12) Uani 1 1 d .
H15 H 0.8733 0.8457 0.1895 0.047 Uiso 1 1 calc R
C16 C 0.7209(4) 0.84672(15) 0.2285(4) 0.0347(11) Uani 1 1 d .
H16 H 0.6822 0.8379 0.2817 0.042 Uiso 1 1 calc R
C17 C 0.6704(4) 0.87804(14) 0.1515(4) 0.0341(11) Uani 1 1 d .
C18 C 0.5617(4) 0.89355(13) 0.1614(3) 0.0283(10) Uani 1 1 d .
H18 H 0.5257 0.8829 0.2148 0.034 Uiso 1 1 calc R
C19 C 0.5082(4) 0.92452(13) 0.0924(4) 0.0301(10) Uani 1 1 d .
H19 H 0.5275 0.9271 0.0249 0.036 Uiso 1 1 calc R
C20 C 0.5343(5) 0.76538(15) 0.0941(5) 0.0467(13) Uani 1 1 d .
H20 H 0.5669 0.7702 0.1699 0.056 Uiso 1 1 calc R
C21 C 0.4957(6) 0.72068(17) 0.0853(6) 0.0698(19) Uani 1 1 d .
H21A H 0.4715 0.7135 0.011 0.105 Uiso 1 1 calc R
H21B H 0.4333 0.7171 0.1224 0.105 Uiso 1 1 calc R
H21C H 0.5574 0.7027 0.1168 0.105 Uiso 1 1 calc R
C22 C 0.6284(5) 0.77200(18) 0.0332(5) 0.0548(15) Uani 1 1 d .
H22A H 0.6926 0.7551 0.0639 0.082 Uiso 1 1 calc R
H22B H 0.6502 0.801 0.037 0.082 Uiso 1 1 calc R
H22C H 0.603 0.7642 -0.0405 0.082 Uiso 1 1 calc R
C23 C 0.3273(5) 0.79154(17) 0.1482(5) 0.0541(15) Uani 1 1 d .
H23 H 0.321 0.7609 0.1512 0.065 Uiso 1 1 calc R
C24 C 0.2121(6) 0.8088(3) 0.1093(6) 0.080(2) Uani 1 1 d .
H24A H 0.1671 0.8057 0.1641 0.12 Uiso 1 1 calc R
H24B H 0.1766 0.7938 0.0461 0.12 Uiso 1 1 calc R
H24C H 0.2178 0.838 0.0923 0.12 Uiso 1 1 calc R
C25 C 0.3753(6) 0.8068(2) 0.2584(5) 0.0670(18) Uani 1 1 d .
H25A H 0.3856 0.8367 0.2568 0.1 Uiso 1 1 calc R
H25B H 0.4473 0.7935 0.2836 0.1 Uiso 1 1 calc R
H25C H 0.3239 0.8001 0.3057 0.1 Uiso 1 1 calc R
C26 C 0.4452(5) 0.87505(17) -0.2140(4) 0.0495(14) Uani 1 1 d .
H26 H 0.4006 0.8645 -0.2815 0.059 Uiso 1 1 calc R
C27 C 0.4792(6) 0.9192(2) -0.2296(6) 0.0692(19) Uani 1 1 d .
H27A H 0.5125 0.9312 -0.1615 0.104 Uiso 1 1 calc R
H27B H 0.4133 0.9352 -0.261 0.104 Uiso 1 1 calc R
H27C H 0.5336 0.9198 -0.2764 0.104 Uiso 1 1 calc R
C28 C 0.5506(6) 0.8486(2) -0.1837(5) 0.0682(19) Uani 1 1 d .
H28A H 0.5967 0.8512 -0.2378 0.102 Uiso 1 1 calc R
H28B H 0.5293 0.8198 -0.1781 0.102 Uiso 1 1 calc R
H28C H 0.5931 0.8579 -0.116 0.102 Uiso 1 1 calc R
C29 C 0.2481(5) 0.90996(17) -0.1438(4) 0.0470(13) Uani 1 1 d .
H29 H 0.2861 0.9372 -0.144 0.056 Uiso 1 1 calc R
C30 C 0.1757(6) 0.9049(2) -0.2526(5) 0.072(2) Uani 1 1 d .
H30A H 0.1333 0.8793 -0.2551 0.109 Uiso 1 1 calc R
H30B H 0.2232 0.9041 -0.3058 0.109 Uiso 1 1 calc R
H30C H 0.124 0.9281 -0.2669 0.109 Uiso 1 1 calc R
C31 C 0.1780(5) 0.91223(18) -0.0576(5) 0.0552(15) Uani 1 1 d .
H31A H 0.1285 0.9361 -0.0698 0.083 Uiso 1 1 calc R
H31B H 0.2273 0.9149 0.0111 0.083 Uiso 1 1 calc R
H31C H 0.1334 0.8872 -0.0588 0.083 Uiso 1 1 calc R
C32 C 0.2861(5) 0.82148(15) -0.1368(4) 0.0463(13) Uani 1 1 d .
H32A H 0.2107 0.8237 -0.1197 0.056 Uiso 1 1 calc R
H32B H 0.2777 0.815 -0.2126 0.056 Uiso 1 1 calc R
C33 C 0.3497(5) 0.78651(16) -0.0723(4) 0.0463(13) Uani 1 1 d .
H33A H 0.4043 0.7747 -0.1117 0.056 Uiso 1 1 calc R
H33B H 0.2966 0.7645 -0.0624 0.056 Uiso 1 1 calc R
C34 C 0.6769(5) 0.96012(16) 0.3769(4) 0.0453(13) Uani 1 1 d .
H34 H 0.6044 0.9458 0.3519 0.054 Uiso 1 1 calc R
C35 C 0.7093(5) 0.98072(17) 0.2789(5) 0.0548(15) Uani 1 1 d .
H35A H 0.6456 0.9963 0.2411 0.082 Uiso 1 1 calc R
H35B H 0.7303 0.9595 0.2325 0.082 Uiso 1 1 calc R
H35C H 0.7723 0.9993 0.3011 0.082 Uiso 1 1 calc R
C36 C 0.6552(6) 0.99215(19) 0.4572(5) 0.0632(17) Uani 1 1 d .
H36A H 0.7241 1.0072 0.4838 0.095 Uiso 1 1 calc R
H36B H 0.6298 0.9783 0.5158 0.095 Uiso 1 1 calc R
H36C H 0.5978 1.0114 0.4236 0.095 Uiso 1 1 calc R
C37 C 0.7165(5) 0.89815(18) 0.5381(4) 0.0531(15) Uani 1 1 d .
H37 H 0.712 0.9204 0.5903 0.064 Uiso 1 1 calc R
C38 C 0.6001(6) 0.8818(2) 0.4979(5) 0.0675(19) Uani 1 1 d .
H38A H 0.6026 0.8615 0.4424 0.101 Uiso 1 1 calc R
H38B H 0.5511 0.9046 0.4694 0.101 Uiso 1 1 calc R
H38C H 0.5716 0.8688 0.5558 0.101 Uiso 1 1 calc R
C39 C 0.7964(7) 0.8636(2) 0.5930(5) 0.081(2) Uani 1 1 d .
H39A H 0.7679 0.8529 0.6536 0.121 Uiso 1 1 calc R
H39B H 0.8711 0.875 0.6167 0.121 Uiso 1 1 calc R
H39C H 0.8002 0.8413 0.543 0.121 Uiso 1 1 calc R
C40 C 1.1152(5) 0.8543(3) 0.4208(7) 0.089(3) Uani 1 1 d D
H40 H 1.1188 0.8375 0.3567 0.107 Uiso 1 1 calc R
C41 C 1.0787(8) 0.8248(3) 0.5016(8) 0.115(4) Uani 1 1 d .
H41A H 1.1246 0.7999 0.5076 0.172 Uiso 1 1 calc R
H41B H 1.0002 0.8174 0.4783 0.172 Uiso 1 1 calc R
H41C H 1.088 0.8384 0.5702 0.172 Uiso 1 1 calc R
C43 C 1.0677(6) 0.9265(3) 0.2932(6) 0.076(2) Uani 1 1 d .
H43 H 1.1433 0.9351 0.3307 0.091 Uiso 1 1 calc R
C44 C 1.0003(8) 0.9646(3) 0.2620(7) 0.098(3) Uani 1 1 d .
H44A H 1.0368 0.9813 0.2153 0.147 Uiso 1 1 calc R
H44B H 0.9946 0.9805 0.3251 0.147 Uiso 1 1 calc R
H44C H 0.9256 0.9569 0.2255 0.147 Uiso 1 1 calc R
C46 C 1.0101(5) 0.9255(2) 0.5005(5) 0.0582(16) Uani 1 1 d .
H46A H 1.0243 0.9078 0.5637 0.07 Uiso 1 1 calc R
H46B H 1.0724 0.9454 0.5059 0.07 Uiso 1 1 calc R
C47 C 0.9022(5) 0.94889(18) 0.4979(5) 0.0508(14) Uani 1 1 d .
H47A H 0.9062 0.9755 0.4617 0.061 Uiso 1 1 calc R
H47B H 0.893 0.9548 0.5709 0.061 Uiso 1 1 calc R
O1 O 0.7187(3) 0.88997(10) 0.0804(3) 0.0407(8) Uani 1 1 d .
O2 O 0.2041(3) 1.03789(12) 0.2120(4) 0.0596(11) Uani 1 1 d .
O3 O 0.9725(3) 0.67361(12) 0.3804(3) 0.0575(11) Uani 1 1 d .
P1 P 0.42348(10) 0.80422(4) 0.05742(11) 0.0345(3) Uani 1 1 d .
P2 P 0.35974(11) 0.87131(4) -0.10956(10) 0.0347(3) Uani 1 1 d .
P3 P 0.77867(11) 0.91967(4) 0.42929(10) 0.0385(3) Uani 1 1 d .
P4 P 1.00592(13) 0.89321(6) 0.38131(13) 0.0569(4) Uani 1 1 d .
Ni1 Ni 0.83515(5) 0.876625(19) 0.32560(5) 0.03362(17) Uani 1 1 d .
Ni2 Ni 0.45634(5) 0.868596(16) 0.04492(4) 0.02653(15) Uani 1 1 d .
C42 C 1.2325(5) 0.8711(3) 0.4600(8) 0.122(4) Uani 1 1 d D
H42A H 1.2321 0.8889 0.521 0.184 Uiso 1 1 calc R
H42B H 1.2565 0.8869 0.4038 0.184 Uiso 1 1 calc R
H42C H 1.2841 0.8482 0.4803 0.184 Uiso 1 1 calc R
C45 C 1.0812(10) 0.9029(4) 0.1977(8) 0.140(5) Uani 1 1 d .
H45A H 1.008 0.8939 0.1602 0.211 Uiso 1 1 calc R
H45B H 1.1285 0.8789 0.2186 0.211 Uiso 1 1 calc R
H45C H 1.1161 0.9205 0.1515 0.211 Uiso 1 1 calc R

loop_
_atom_site_aniso_label
_atom_site_aniso_U_11
_atom_site_aniso_U_22
_atom_site_aniso_U_33
_atom_site_aniso_U_23
_atom_site_aniso_U_13
_atom_site_aniso_U_12
C1 0.043(3) 0.038(3) 0.034(3) 0.001(2) 0.004(2) -0.003(2)
C2 0.052(3) 0.043(3) 0.057(4) -0.002(3) 0.019(3) 0.014(3)
C3 0.063(4) 0.044(3) 0.053(3) 0.009(3) 0.024(3) 0.009(3)
C4 0.046(3) 0.046(3) 0.047(3) 0.005(2) 0.011(3) 0.014(3)
C5 0.060(4) 0.068(4) 0.064(4) 0.016(3) 0.028(3) 0.030(3)
C6 0.048(3) 0.065(4) 0.053(3) 0.018(3) 0.020(3) 0.016(3)
C7 0.030(2) 0.024(2) 0.036(3) -0.0035(19) 0.004(2) -0.0092(19)
C8 0.036(3) 0.035(2) 0.033(3) -0.002(2) 0.004(2) -0.004(2)
C9 0.042(3) 0.048(3) 0.044(3) -0.009(2) 0.013(2) -0.010(2)
C10 0.031(3) 0.038(3) 0.062(4) -0.008(3) 0.015(2) -0.007(2)
C11 0.030(3) 0.031(2) 0.055(3) 0.001(2) 0.005(2) -0.004(2)
C12 0.030(2) 0.031(2) 0.038(3) -0.002(2) 0.006(2) -0.0041(19)
C13 0.056(4) 0.047(3) 0.063(4) 0.011(3) 0.018(3) 0.014(3)
C14 0.058(4) 0.055(4) 0.111(6) -0.009(4) 0.030(4) 0.019(3)
C15 0.037(3) 0.041(3) 0.041(3) -0.003(2) 0.009(2) -0.007(2)
C16 0.035(3) 0.039(3) 0.030(2) -0.008(2) 0.006(2) -0.001(2)
C17 0.039(3) 0.029(2) 0.032(3) -0.009(2) 0.001(2) -0.005(2)
C18 0.031(2) 0.027(2) 0.026(2) -0.0034(18) 0.0018(19) -0.0031(18)
C19 0.036(3) 0.027(2) 0.027(2) -0.0042(18) 0.0033(19) -0.0021(19)
C20 0.046(3) 0.034(3) 0.061(4) -0.002(2) 0.010(3) 0.009(2)
C21 0.074(5) 0.032(3) 0.101(6) 0.001(3) 0.011(4) 0.006(3)
C22 0.044(3) 0.049(3) 0.072(4) -0.016(3) 0.013(3) 0.009(3)
C23 0.055(4) 0.038(3) 0.077(4) 0.015(3) 0.032(3) -0.002(3)
C24 0.051(4) 0.103(6) 0.093(6) 0.025(5) 0.034(4) 0.012(4)
C25 0.086(5) 0.070(4) 0.053(4) 0.016(3) 0.036(4) -0.004(4)
C26 0.068(4) 0.054(3) 0.026(3) -0.009(2) 0.009(2) -0.011(3)
C27 0.086(5) 0.062(4) 0.067(4) -0.002(3) 0.033(4) -0.015(4)
C28 0.077(5) 0.081(5) 0.058(4) 0.002(3) 0.041(4) 0.008(4)
C29 0.044(3) 0.042(3) 0.048(3) 0.006(2) -0.011(3) -0.002(2)
C30 0.069(4) 0.068(4) 0.065(4) -0.001(3) -0.028(4) 0.000(3)
C31 0.033(3) 0.049(3) 0.081(4) 0.001(3) 0.004(3) 0.001(2)
C32 0.043(3) 0.039(3) 0.051(3) -0.013(2) -0.007(3) -0.011(2)
C33 0.048(3) 0.034(3) 0.054(3) -0.014(2) 0.001(3) -0.010(2)
C34 0.046(3) 0.040(3) 0.050(3) -0.007(2) 0.008(3) -0.002(2)
C35 0.073(4) 0.040(3) 0.049(3) 0.001(3) 0.004(3) -0.002(3)
C36 0.071(4) 0.054(4) 0.067(4) -0.019(3) 0.016(3) -0.002(3)
C37 0.081(4) 0.049(3) 0.033(3) -0.002(2) 0.021(3) -0.012(3)
C38 0.091(5) 0.067(4) 0.053(4) -0.001(3) 0.037(4) -0.028(4)
C39 0.123(7) 0.071(5) 0.048(4) 0.017(3) 0.017(4) -0.004(4)
C40 0.055(4) 0.123(7) 0.078(5) -0.042(5) -0.015(4) 0.030(4)
C41 0.099(7) 0.112(7) 0.110(7) -0.016(6) -0.041(6) 0.041(6)
C43 0.042(4) 0.096(6) 0.093(5) -0.035(5) 0.024(4) -0.032(4)
C44 0.098(6) 0.121(8) 0.085(6) -0.002(5) 0.044(5) -0.041(6)
C46 0.044(3) 0.074(4) 0.052(4) -0.024(3) -0.003(3) -0.009(3)
C47 0.046(3) 0.056(3) 0.046(3) -0.020(3) -0.001(3) -0.014(3)
O1 0.0383(19) 0.0401(19) 0.044(2) -0.0004(16) 0.0094(16) 0.0017(15)
O2 0.050(2) 0.050(2) 0.085(3) -0.012(2) 0.028(2) 0.0067(19)
O3 0.063(3) 0.056(2) 0.058(3) 0.015(2) 0.023(2) 0.028(2)
P1 0.0329(7) 0.0244(6) 0.0475(8) -0.0019(5) 0.0110(6) -0.0013(5)
P2 0.0365(7) 0.0337(6) 0.0312(6) -0.0053(5) -0.0002(5) -0.0075(5)
P3 0.0425(7) 0.0390(7) 0.0337(7) -0.0044(6) 0.0065(6) -0.0062(6)
P4 0.0372(8) 0.0733(11) 0.0575(10) -0.0219(8) 0.0019(7) -0.0051(7)
Ni1 0.0334(3) 0.0363(3) 0.0308(3) -0.0040(3) 0.0051(3) -0.0037(3)
Ni2 0.0280(3) 0.0242(3) 0.0272(3) -0.0027(2) 0.0046(2) -0.0032(2)
C42 0.051(4) 0.196(11) 0.110(7) -0.071(7) -0.012(5) 0.026(6)
C45 0.178(11) 0.156(10) 0.118(8) -0.072(7) 0.108(8) -0.084(8)

loop_
_atom_type_symbol
_atom_type_description
_atom_type_scat_dispersion_real
_atom_type_scat_dispersion_imag
_atom_type_scat_source
C C 0.0033 0.0016 'International Tables Vol C Tables 4.2.6.8 and 6.1.1.4'
H H 0 0 'International Tables Vol C Tables 4.2.6.8 and 6.1.1.4'
O O 0.0106 0.006 'International Tables Vol C Tables 4.2.6.8 and 6.1.1.4'
P P 0.1023 0.0942 'International Tables Vol C Tables 4.2.6.8 and 6.1.1.4'
Ni Ni 0.3393 1.1124 'International Tables Vol C Tables 4.2.6.8 and 6.1.1.4'

loop_
_exptl_crystal_face_index_h
_exptl_crystal_face_index_k
_exptl_crystal_face_index_l
_exptl_crystal_face_perp_dist
-14 5 14 0.1479
9 4 14 0.0172
-9 -4 -14 0.0172
2 -45 3 0.1727
14 -5 -14 0.1479
-2 45 -3 0.1727

loop_
_geom_angle_atom_site_label_1
_geom_angle_atom_site_label_2
_geom_angle_atom_site_label_3
_geom_angle
C6 C1 C2 116.8(5)
C6 C1 C15 120.7(5)
C2 C1 C15 122.5(5)
C3 C2 C1 121.8(5)
C3 C2 H2 119.1
C1 C2 H2 119.1
C4 C3 C2 120.5(5)
C4 C3 H3 119.7
C2 C3 H3 119.7
O3 C4 C3 125.2(5)
O3 C4 C5 116.3(5)
C3 C4 C5 118.5(5)
C6 C5 C4 120.9(5)
C6 C5 H5 119.6
C4 C5 H5 119.6
C5 C6 C1 121.5(5)
C5 C6 H6 119.2
C1 C6 H6 119.2
C12 C7 C8 116.7(4)
C12 C7 C19 120.7(4)
C8 C7 C19 122.6(4)
C9 C8 C7 121.4(5)
C9 C8 H8 119.3
C7 C8 H8 119.3
C8 C9 C10 120.5(5)
C8 C9 H9 119.8
C10 C9 H9 119.8
C11 C10 O2 125.7(5)
C11 C10 C9 119.6(5)
O2 C10 C9 114.7(5)
C10 C11 C12 119.4(5)
C10 C11 H11 120.3
C12 C11 H11 120.3
C7 C12 C11 122.5(5)
C7 C12 H12 118.8
C11 C12 H12 118.8
O3 C13 H13A 109.5
O3 C13 H13B 109.5
H13A C13 H13B 109.5
O3 C13 H13C 109.5
H13A C13 H13C 109.5
H13B C13 H13C 109.5
O2 C14 H14A 109.5
O2 C14 H14B 109.5
H14A C14 H14B 109.5
O2 C14 H14C 109.5
H14A C14 H14C 109.5
H14B C14 H14C 109.5
C16 C15 C1 123.5(5)
C16 C15 Ni1 67.9(3)
C1 C15 Ni1 115.9(4)
C16 C15 H15 118.3
C1 C15 H15 118.3
Ni1 C15 H15 86.3
C15 C16 C17 120.4(5)
C15 C16 Ni1 71.0(3)
C17 C16 Ni1 104.4(3)
C15 C16 H16 119.8
C17 C16 H16 119.8
Ni1 C16 H16 94.4
O1 C17 C18 121.8(4)
O1 C17 C16 121.2(4)
C18 C17 C16 117.0(4)
C19 C18 C17 120.8(4)
C19 C18 Ni2 69.6(2)
C17 C18 Ni2 105.5(3)
C19 C18 H18 119.6
C17 C18 H18 119.6
Ni2 C18 H18 94.7
C18 C19 C7 123.3(4)
C18 C19 Ni2 68.2(2)
C7 C19 Ni2 116.9(3)
C18 C19 H19 118.4
C7 C19 H19 118.4
Ni2 C19 H19 85.1
C22 C20 C21 110.4(5)
C22 C20 P1 110.9(4)
C21 C20 P1 115.5(4)
C22 C20 H20 106.5
C21 C20 H20 106.5
P1 C20 H20 106.5
C20 C21 H21A 109.5
C20 C21 H21B 109.5
H21A C21 H21B 109.5
C20 C21 H21C 109.5
H21A C21 H21C 109.5
H21B C21 H21C 109.5
C20 C22 H22A 109.5
C20 C22 H22B 109.5
H22A C22 H22B 109.5
C20 C22 H22C 109.5
H22A C22 H22C 109.5
H22B C22 H22C 109.5
C24 C23 C25 111.3(6)
C24 C23 P1 111.5(4)
C25 C23 P1 110.0(4)
C24 C23 H23 108
C25 C23 H23 108
P1 C23 H23 108
C23 C24 H24A 109.5
C23 C24 H24B 109.5
H24A C24 H24B 109.5
C23 C24 H24C 109.5
H24A C24 H24C 109.5
H24B C24 H24C 109.5
C23 C25 H25A 109.5
C23 C25 H25B 109.5
H25A C25 H25B 109.5
C23 C25 H25C 109.5
H25A C25 H25C 109.5
H25B C25 H25C 109.5
C27 C26 C28 109.1(6)
C27 C26 P2 111.3(4)
C28 C26 P2 109.5(4)
C27 C26 H26 109
C28 C26 H26 109
P2 C26 H26 109
C26 C27 H27A 109.5
C26 C27 H27B 109.5
H27A C27 H27B 109.5
C26 C27 H27C 109.5
H27A C27 H27C 109.5
H27B C27 H27C 109.5
C26 C28 H28A 109.5
C26 C28 H28B 109.5
H28A C28 H28B 109.5
C26 C28 H28C 109.5
H28A C28 H28C 109.5
H28B C28 H28C 109.5
C30 C29 C31 111.8(5)
C30 C29 P2 115.0(4)
C31 C29 P2 110.3(4)
C30 C29 H29 106.4
C31 C29 H29 106.4
P2 C29 H29 106.4
C29 C30 H30A 109.5
C29 C30 H30B 109.5
H30A C30 H30B 109.5
C29 C30 H30C 109.5
H30A C30 H30C 109.5
H30B C30 H30C 109.5
C29 C31 H31A 109.5
C29 C31 H31B 109.5
H31A C31 H31B 109.5
C29 C31 H31C 109.5
H31A C31 H31C 109.5
H31B C31 H31C 109.5
C33 C32 P2 111.5(3)
C33 C32 H32A 109.3
P2 C32 H32A 109.3
C33 C32 H32B 109.3
P2 C32 H32B 109.3
H32A C32 H32B 108
C32 C33 P1 112.1(3)
C32 C33 H33A 109.2
P1 C33 H33A 109.2
C32 C33 H33B 109.2
P1 C33 H33B 109.2
H33A C33 H33B 107.9
C36 C34 C35 111.4(5)
C36 C34 P3 115.2(4)
C35 C34 P3 110.6(4)
C36 C34 H34 106.4
C35 C34 H34 106.4
P3 C34 H34 106.4
C34 C35 H35A 109.5
C34 C35 H35B 109.5
H35A C35 H35B 109.5
C34 C35 H35C 109.5
H35A C35 H35C 109.5
H35B C35 H35C 109.5
C34 C36 H36A 109.5
C34 C36 H36B 109.5
H36A C36 H36B 109.5
C34 C36 H36C 109.5
H36A C36 H36C 109.5
H36B C36 H36C 109.5
C38 C37 C39 111.6(5)
C38 C37 P3 111.2(4)
C39 C37 P3 107.8(5)
C38 C37 H37 108.7
C39 C37 H37 108.7
P3 C37 H37 108.7
C37 C38 H38A 109.5
C37 C38 H38B 109.5
H38A C38 H38B 109.5
C37 C38 H38C 109.5
H38A C38 H38C 109.5
H38B C38 H38C 109.5
C37 C39 H39A 109.5
C37 C39 H39B 109.5
H39A C39 H39B 109.5
C37 C39 H39C 109.5
H39A C39 H39C 109.5
H39B C39 H39C 109.5
C42 C40 C41 111.6(8)
C42 C40 P4 115.6(6)
C41 C40 P4 109.2(5)
C42 C40 H40 106.7
C41 C40 H40 106.7
P4 C40 H40 106.7
C40 C41 H41A 109.5
C40 C41 H41B 109.5
H41A C41 H41B 109.5
C40 C41 H41C 109.5
H41A C41 H41C 109.5
H41B C41 H41C 109.5
C45 C43 C44 110.0(9)
C45 C43 P4 109.5(6)
C44 C43 P4 112.7(5)
C45 C43 H43 108.2
C44 C43 H43 108.2
P4 C43 H43 108.2
C43 C44 H44A 109.5
C43 C44 H44B 109.5
H44A C44 H44B 109.5
C43 C44 H44C 109.5
H44A C44 H44C 109.5
H44B C44 H44C 109.5
C47 C46 P4 112.1(4)
C47 C46 H46A 109.2
P4 C46 H46A 109.2
C47 C46 H46B 109.2
P4 C46 H46B 109.2
H46A C46 H46B 107.9
C46 C47 P3 112.2(4)
C46 C47 H47A 109.2
P3 C47 H47A 109.2
C46 C47 H47B 109.2
P3 C47 H47B 109.2
H47A C47 H47B 107.9
C10 O2 C14 116.1(5)
C4 O3 C13 115.4(4)
C33 P1 C20 103.3(3)
C33 P1 C23 104.3(3)
C20 P1 C23 101.8(3)
C33 P1 Ni2 107.65(18)
C20 P1 Ni2 123.30(18)
C23 P1 Ni2 114.48(19)
C29 P2 C32 103.9(3)
C29 P2 C26 105.7(3)
C32 P2 C26 103.7(3)
C29 P2 Ni2 120.62(18)
C32 P2 Ni2 107.89(18)
C26 P2 Ni2 113.47(19)
C34 P3 C37 101.8(3)
C34 P3 C47 103.9(3)
C37 P3 C47 103.9(3)
C34 P3 Ni1 120.56(18)
C37 P3 Ni1 117.0(2)
C47 P3 Ni1 107.83(19)
C43 P4 C40 102.6(4)
C43 P4 C46 103.3(3)
C40 P4 C46 104.6(3)
C43 P4 Ni1 115.2(3)
C40 P4 Ni1 121.9(2)
C46 P4 Ni1 107.2(2)
C16 Ni1 C15 41.1(2)
C16 Ni1 P3 116.99(15)
C15 Ni1 P3 157.12(15)
C16 Ni1 P4 150.99(15)
C15 Ni1 P4 110.68(16)
P3 Ni1 P4 91.79(6)
C18 Ni2 C19 42.20(18)
C18 Ni2 P2 150.88(14)
C19 Ni2 P2 110.00(13)
C18 Ni2 P1 116.76(14)
C19 Ni2 P1 157.66(14)
P2 Ni2 P1 91.87(5)
C40 C42 H42A 109.5
C40 C42 H42B 109.5
H42A C42 H42B 109.5
C40 C42 H42C 109.5
H42A C42 H42C 109.5
H42B C42 H42C 109.5
C43 C45 H45A 109.5
C43 C45 H45B 109.5
H45A C45 H45B 109.5
C43 C45 H45C 109.5
H45A C45 H45C 109.5
H45B C45 H45C 109.5

loop_
_geom_bond_atom_site_label_1
_geom_bond_atom_site_label_2
_geom_bond_distance
C1 C6 1.387(8)
C1 C2 1.392(8)
C1 C15 1.486(7)
C2 C3 1.384(8)
C2 H2 0.95
C3 C4 1.371(8)
C3 H3 0.95
C4 O3 1.361(6)
C4 C5 1.385(8)
C5 C6 1.379(8)
C5 H5 0.95
C6 H6 0.95
C7 C12 1.389(6)
C7 C8 1.400(7)
C7 C19 1.471(6)
C8 C9 1.381(7)
C8 H8 0.95
C9 C10 1.388(8)
C9 H9 0.95
C10 C11 1.374(8)
C10 O2 1.376(6)
C11 C12 1.393(7)
C11 H11 0.95
C12 H12 0.95
C13 O3 1.416(7)
C13 H13A 0.98
C13 H13B 0.98
C13 H13C 0.98
C14 O2 1.413(8)
C14 H14A 0.98
C14 H14B 0.98
C14 H14C 0.98
C15 C16 1.387(7)
C15 Ni1 1.996(5)
C15 H15 0.95
C16 C17 1.478(7)
C16 Ni1 1.955(5)
C16 H16 0.95
C17 O1 1.244(6)
C17 C18 1.448(7)
C18 C19 1.423(6)
C18 Ni2 1.967(4)
C18 H18 0.95
C19 Ni2 1.987(4)
C19 H19 0.95
C20 C22 1.526(8)
C20 C21 1.527(8)
C20 P1 1.849(5)
C20 H20 1
C21 H21A 0.98
C21 H21B 0.98
C21 H21C 0.98
C22 H22A 0.98
C22 H22B 0.98
C22 H22C 0.98
C23 C24 1.513(9)
C23 C25 1.521(9)
C23 P1 1.856(6)
C23 H23 1
C24 H24A 0.98
C24 H24B 0.98
C24 H24C 0.98
C25 H25A 0.98
C25 H25B 0.98
C25 H25C 0.98
C26 C27 1.521(8)
C26 C28 1.539(9)
C26 P2 1.860(6)
C26 H26 1
C27 H27A 0.98
C27 H27B 0.98
C27 H27C 0.98
C28 H28A 0.98
C28 H28B 0.98
C28 H28C 0.98
C29 C30 1.527(8)
C29 C31 1.529(8)
C29 P2 1.848(5)
C29 H29 1
C30 H30A 0.98
C30 H30B 0.98
C30 H30C 0.98
C31 H31A 0.98
C31 H31B 0.98
C31 H31C 0.98
C32 C33 1.535(8)
C32 P2 1.856(5)
C32 H32A 0.99
C32 H32B 0.99
C33 P1 1.844(5)
C33 H33A 0.99
C33 H33B 0.99
C34 C36 1.530(8)
C34 C35 1.550(8)
C34 P3 1.851(6)
C34 H34 1
C35 H35A 0.98
C35 H35B 0.98
C35 H35C 0.98
C36 H36A 0.98
C36 H36B 0.98
C36 H36C 0.98
C37 C38 1.516(9)
C37 C39 1.571(9)
C37 P3 1.857(5)
C37 H37 1
C38 H38A 0.98
C38 H38B 0.98
C38 H38C 0.98
C39 H39A 0.98
C39 H39B 0.98
C39 H39C 0.98
C40 C42 1.530(10)
C40 C41 1.545(13)
C40 P4 1.843(8)
C40 H40 1
C41 H41A 0.98
C41 H41B 0.98
C41 H41C 0.98
C43 C45 1.490(10)
C43 C44 1.501(12)
C43 P4 1.835(8)
C43 H43 1
C44 H44A 0.98
C44 H44B 0.98
C44 H44C 0.98
C46 C47 1.517(8)
C46 P4 1.860(6)
C46 H46A 0.99
C46 H46B 0.99
C47 P3 1.863(5)
C47 H47A 0.99
C47 H47B 0.99
P1 Ni2 2.1450(13)
P2 Ni2 2.1265(13)
P3 Ni1 2.1413(15)
P4 Ni1 2.1456(16)
C42 H42A 0.98
C42 H42B 0.98
C42 H42C 0.98
C45 H45A 0.98
C45 H45B 0.98
C45 H45C 0.98

loop_
_geom_torsion_atom_site_label_1
_geom_torsion_atom_site_label_2
_geom_torsion_atom_site_label_3
_geom_torsion_atom_site_label_4
_geom_torsion
C6 C1 C2 C3 0.5(9)
C15 C1 C2 C3 178.5(5)
C1 C2 C3 C4 -0.7(10)
C2 C3 C4 O3 -179.0(6)
C2 C3 C4 C5 0.4(9)
O3 C4 C5 C6 179.5(6)
C3 C4 C5 C6 0.0(10)
C4 C5 C6 C1 -0.2(10)
C2 C1 C6 C5 0.0(9)
C15 C1 C6 C5 -178.1(6)
C12 C7 C8 C9 -2.5(7)
C19 C7 C8 C9 175.3(4)
C7 C8 C9 C10 1.9(7)
C8 C9 C10 C11 -0.3(8)
C8 C9 C10 O2 -178.5(4)
O2 C10 C11 C12 177.5(5)
C9 C10 C11 C12 -0.6(7)
C8 C7 C12 C11 1.7(7)
C19 C7 C12 C11 -176.2(4)
C10 C11 C12 C7 -0.2(7)
C6 C1 C15 C16 157.1(5)
C2 C1 C15 C16 -20.8(8)
C6 C1 C15 Ni1 -123.2(5)
C2 C1 C15 Ni1 58.8(6)
C1 C15 C16 C17 -156.8(5)
Ni1 C15 C16 C17 96.0(4)
C1 C15 C16 Ni1 107.3(5)
C15 C16 C17 O1 0.6(7)
Ni1 C16 C17 O1 76.8(5)
C15 C16 C17 C18 179.5(4)
Ni1 C16 C17 C18 -104.3(4)
O1 C17 C18 C19 -2.7(6)
C16 C17 C18 C19 178.3(4)
O1 C17 C18 Ni2 72.5(5)
C16 C17 C18 Ni2 -106.4(4)
C17 C18 C19 C7 -154.9(4)
Ni2 C18 C19 C7 108.7(4)
C17 C18 C19 Ni2 96.4(4)
C12 C7 C19 C18 175.4(4)
C8 C7 C19 C18 -2.3(7)
C12 C7 C19 Ni2 -104.1(4)
C8 C7 C19 Ni2 78.2(5)
P2 C32 C33 P1 33.2(5)
P4 C46 C47 P3 32.8(6)
C11 C10 O2 C14 2.8(8)
C9 C10 O2 C14 -179.1(5)
C3 C4 O3 C13 -7.0(9)
C5 C4 O3 C13 173.6(6)
C32 C33 P1 C20 -157.4(4)
C32 C33 P1 C23 96.4(4)
C32 C33 P1 Ni2 -25.6(5)
C22 C20 P1 C33 75.9(4)
C21 C20 P1 C33 -50.6(5)
C22 C20 P1 C23 -176.1(4)
C21 C20 P1 C23 57.4(5)
C22 C20 P1 Ni2 -46.0(5)
C21 C20 P1 Ni2 -172.5(4)
C24 C23 P1 C33 -52.8(5)
C25 C23 P1 C33 -176.8(4)
C24 C23 P1 C20 -160.0(5)
C25 C23 P1 C20 76.0(5)
C24 C23 P1 Ni2 64.6(5)
C25 C23 P1 Ni2 -59.4(5)
C30 C29 P2 C32 -51.5(5)
C31 C29 P2 C32 76.1(4)
C30 C29 P2 C26 57.3(5)
C31 C29 P2 C26 -175.1(4)
C30 C29 P2 Ni2 -172.4(4)
C31 C29 P2 Ni2 -44.8(4)
C33 C32 P2 C29 -155.8(4)
C33 C32 P2 C26 93.9(5)
C33 C32 P2 Ni2 -26.7(5)
C27 C26 P2 C29 50.9(5)
C28 C26 P2 C29 171.6(4)
C27 C26 P2 C32 159.8(5)
C28 C26 P2 C32 -79.5(5)
C27 C26 P2 Ni2 -83.4(5)
C28 C26 P2 Ni2 37.3(5)
C36 C34 P3 C37 56.2(5)
C35 C34 P3 C37 -176.4(4)
C36 C34 P3 C47 -51.5(5)
C35 C34 P3 C47 75.8(4)
C36 C34 P3 Ni1 -172.4(4)
C35 C34 P3 Ni1 -45.0(4)
C38 C37 P3 C34 58.8(5)
C39 C37 P3 C34 -178.6(4)
C38 C37 P3 C47 166.5(5)
C39 C37 P3 C47 -70.8(5)
C38 C37 P3 Ni1 -74.8(5)
C39 C37 P3 Ni1 47.9(5)
C46 C47 P3 C34 -152.3(5)
C46 C47 P3 C37 101.6(5)
C46 C47 P3 Ni1 -23.2(5)
C45 C43 P4 C40 65.3(8)
C44 C43 P4 C40 -171.8(6)
C45 C43 P4 C46 174.0(7)
C44 C43 P4 C46 -63.2(6)
C45 C43 P4 Ni1 -69.4(8)
C44 C43 P4 Ni1 53.4(6)
C42 C40 P4 C43 49.9(7)
C41 C40 P4 C43 176.6(5)
C42 C40 P4 C46 -57.7(7)
C41 C40 P4 C46 69.0(6)
C42 C40 P4 Ni1 -179.3(5)
C41 C40 P4 Ni1 -52.5(6)
C47 C46 P4 C43 93.8(5)
C47 C46 P4 C40 -159.1(5)
C47 C46 P4 Ni1 -28.3(5)
C17 C16 Ni1 C15 -117.6(5)
C15 C16 Ni1 P3 -171.6(3)
C17 C16 Ni1 P3 70.8(3)
C15 C16 Ni1 P4 16.2(5)
C17 C16 Ni1 P4 -101.5(4)
C1 C15 Ni1 C16 -117.7(5)
C16 C15 Ni1 P3 19.6(6)
C1 C15 Ni1 P3 -98.1(5)
C16 C15 Ni1 P4 -171.7(3)
C1 C15 Ni1 P4 70.6(4)
C34 P3 Ni1 C16 -52.9(3)
C37 P3 Ni1 C16 71.6(3)
C47 P3 Ni1 C16 -171.8(3)
C34 P3 Ni1 C15 -67.2(5)
C37 P3 Ni1 C15 57.3(5)
C47 P3 Ni1 C15 173.9(4)
C34 P3 Ni1 P4 123.4(2)
C37 P3 Ni1 P4 -112.1(2)
C47 P3 Ni1 P4 4.4(2)
C43 P4 Ni1 C16 69.8(4)
C40 P4 Ni1 C16 -55.5(5)
C46 P4 Ni1 C16 -175.8(4)
C43 P4 Ni1 C15 81.1(3)
C40 P4 Ni1 C15 -44.2(4)
C46 P4 Ni1 C15 -164.5(3)
C43 P4 Ni1 P3 -103.3(3)
C40 P4 Ni1 P3 131.4(3)
C46 P4 Ni1 P3 11.1(3)
C17 C18 Ni2 C19 -117.7(4)
C19 C18 Ni2 P2 21.0(4)
C17 C18 Ni2 P2 -96.7(4)
C19 C18 Ni2 P1 -170.4(2)
C17 C18 Ni2 P1 71.9(3)
C7 C19 Ni2 C18 -117.3(5)
C18 C19 Ni2 P2 -169.3(2)
C7 C19 Ni2 P2 73.4(4)
C18 C19 Ni2 P1 23.1(5)
C7 C19 Ni2 P1 -94.3(5)
C29 P2 Ni2 C18 -62.4(4)
C32 P2 Ni2 C18 178.7(3)
C26 P2 Ni2 C18 64.4(4)
C29 P2 Ni2 C19 -47.6(3)
C32 P2 Ni2 C19 -166.5(2)
C26 P2 Ni2 C19 79.2(2)
C29 P2 Ni2 P1 127.7(2)
C32 P2 Ni2 P1 8.8(2)
C26 P2 Ni2 P1 -105.4(2)
C33 P1 Ni2 C18 -167.3(2)
C20 P1 Ni2 C18 -47.4(3)
C23 P1 Ni2 C18 77.2(3)
C33 P1 Ni2 C19 175.6(4)
C20 P1 Ni2 C19 -64.5(4)
C23 P1 Ni2 C19 60.1(4)
C33 P1 Ni2 P2 7.2(2)
C20 P1 Ni2 P2 127.1(2)
C23 P1 Ni2 P2 -108.3(2)
